data_4324053
loop_
_publ_author_name
'Katrin K\"ohler'
'Herbert W. Roesky'
'Axel Herzog'
'Heinz Gornitzka'
'Alexander Steiner'
'Isabel Us\'on'

_publ_section_title
;
 Syntheses, Structures, and Reactivity of a Series of
 (Pentamethylcyclopentadienyl)molybdenum(V) and -tungsten(V) Imido
 Complexes
;
_journal_name_full 'Inorganic Chemistry'
_journal_page_first 1773
_journal_page_last 1777
_journal_paper_doi 10.1021/ic950919x
_journal_volume 35
_journal_year 1996
_chemical_compound_source '(Me5Cp)MoCl4 + H2NC6F5'
_chemical_formula_structural '[(Me5Cp)MoCl2(NC6F5)]'
_chemical_formula_sum 'C16 H15 Cl2 F5 Mo N'
_chemical_formula_weight 483.13
_chemical_melting_point 477
_chemical_name_systematic
;
 ?
;
_space_group_IT_number 14
_symmetry_cell_setting monoclinic
_symmetry_space_group_name_Hall '-P 2ybc'
_symmetry_space_group_name_H-M 'P 1 21/c 1'
_atom_sites_solution_hydrogens geom
_atom_sites_solution_primary direct
_atom_sites_solution_secondary difmap
_audit_creation_method SHELXL
_cell_angle_alpha 90.00
_cell_angle_beta 94.342(8)
_cell_angle_gamma 90.00
_cell_formula_units_Z 4
_cell_length_a 10.4502(7)
_cell_length_b 10.6897(11)
_cell_length_c 15.9145(16)
_cell_measurement_reflns_used 36
_cell_measurement_temperature 153(2)
_cell_measurement_theta_max 12.5
_cell_measurement_theta_min 10
_cell_volume 1772.7(3)
_computing_cell_refinement 'DIF4 (Siemens/Stoe)'
_computing_data_collection 'DIF4 (Siemens/Stoe)'
_computing_data_reduction 'REDU4 (Siemens/Stoe)'
_computing_molecular_graphics 'SHELXTL-Plus (Sheldrick, 1991)'
_computing_publication_material 'SHELXL-93 (Sheldrick, 1993)'
_computing_structure_refinement 'SHELXL-93 (Sheldrick, 1993)'
_computing_structure_solution 'SHELXS-86 (Sheldrick, 1990)'
_diffrn_ambient_temperature 153(2)
_diffrn_measurement_device 'Siemens/Stoe AED'
_diffrn_measurement_method 'fitted profile 2theta/omega'
_diffrn_radiation_monochromator graphite
_diffrn_radiation_source 'fine-focus sealed tube'
_diffrn_radiation_type MoKa
_diffrn_radiation_wavelength 0.71073
_diffrn_reflns_av_R_equivalents 0.0116
_diffrn_reflns_av_sigmaI/netI 0.0156
_diffrn_reflns_limit_h_max 11
_diffrn_reflns_limit_h_min -11
_diffrn_reflns_limit_k_max 11
_diffrn_reflns_limit_k_min -10
_diffrn_reflns_limit_l_max 17
_diffrn_reflns_limit_l_min -16
_diffrn_reflns_number 3067
_diffrn_reflns_theta_max 22.55
_diffrn_reflns_theta_min 2.57
_diffrn_standards_decay_% <3
_diffrn_standards_interval_time 90
_diffrn_standards_number 3
_exptl_absorpt_coefficient_mu 1.089
_exptl_absorpt_correction_T_max 0.934
_exptl_absorpt_correction_T_min 0.872
_exptl_absorpt_correction_type 'Psi-scans 36 ref,30 deg,285 accesible'
_exptl_crystal_colour red
_exptl_crystal_density_diffrn 1.810
_exptl_crystal_description blocks
_exptl_crystal_F_000 956
_exptl_crystal_size_max 0.25
_exptl_crystal_size_mid 0.25
_exptl_crystal_size_min 0.25
_refine_diff_density_max .249
_refine_diff_density_min -.230
_refine_diff_density_rms .049
_refine_ls_extinction_method none
_refine_ls_goodness_of_fit_all 1.052
_refine_ls_goodness_of_fit_obs 1.065
_refine_ls_hydrogen_treatment 'riding model'
_refine_ls_matrix_type full
_refine_ls_number_parameters 231
_refine_ls_number_reflns 2339
_refine_ls_number_restraints 0
_refine_ls_restrained_S_all 1.744
_refine_ls_restrained_S_obs 1.065
_refine_ls_R_factor_all 0.0239
_refine_ls_R_factor_obs 0.0194
_refine_ls_shift/esd_max 0.000
_refine_ls_shift/esd_mean 0.000
_refine_ls_structure_factor_coef Fsqd
_refine_ls_weighting_details 'w=1/[s^2^(Fo^2^)+( 0.0175P)^2^+2.0307P] where P=(Fo^2^+2Fc^2^)/3'
_refine_ls_weighting_scheme calc
_refine_ls_wR_factor_all 0.0753
_refine_ls_wR_factor_obs 0.0440
_reflns_number_observed 2159
_reflns_number_total 2341
_reflns_observed_criterion >2sigma(I)
_cod_data_source_file ic950919x_4.cif
_cod_data_source_block k6/koeler1
_cod_depositor_comments
;
The following automatic conversions were performed:

'_refine_ls_weighting_scheme' value 'calc w=1/[s^2^(Fo^2^)+(
0.0175P)^2^+2.0307P] where P=(Fo^2^+2Fc^2^)/3' was changed to 'calc'.
New tag '_refine_ls_weighting_details' was created. The value of the
new tag was set to 'w=1/[s^2^(Fo^2^)+( 0.0175P)^2^+2.0307P] where
P=(Fo^2^+2Fc^2^)/3'.

Automatic conversion script
Id: cif_fix_values 3143 2015-03-26 13:38:13Z robertas 
;
_cod_database_code 4324053

loop_
_symmetry_equiv_pos_as_xyz
'x, y, z'
'-x, y+1/2, -z+1/2'
'-x, -y, -z'
'x, -y-1/2, z-1/2'

loop_
_atom_site_aniso_label
_atom_site_aniso_U_11
_atom_site_aniso_U_22
_atom_site_aniso_U_33
_atom_site_aniso_U_23
_atom_site_aniso_U_13
_atom_site_aniso_U_12
Mo1 0.01839(13) 0.01883(14) 0.01232(13) -0.00054(10) -0.00179(9) -0.00092(10)
Cl1 0.0301(4) 0.0320(4) 0.0251(4) -0.0023(3) 0.0096(3) 0.0002(3)
Cl2 0.0363(4) 0.0235(4) 0.0200(3) 0.0032(3) -0.0016(3) 0.0055(3)
N1 0.0246(12) 0.0235(12) 0.0178(12) 0.0004(10) -0.0025(10) -0.0038(10)
C1 0.0213(14) 0.0204(14) 0.0163(14) 0.0008(12) -0.0010(11) -0.0033(12)
C2 0.0169(14) 0.0208(15) 0.028(2) -0.0002(12) 0.0000(12) 0.0018(12)
C3 0.025(2) 0.024(2) 0.0196(14) -0.0082(12) 0.0076(12) -0.0063(13)
C4 0.0206(15) 0.029(2) 0.0172(14) 0.0016(12) -0.0028(12) -0.0109(12)
C5 0.0134(13) 0.0228(15) 0.029(2) 0.0043(13) -0.0030(12) 0.0010(12)
C6 0.0240(15) 0.0193(15) 0.026(2) -0.0060(12) 0.0031(12) 0.0003(12)
F2 0.0250(9) 0.0399(10) 0.0518(11) -0.0109(9) -0.0070(8) 0.0138(8)
F3 0.0352(10) 0.0425(11) 0.0376(10) -0.0235(9) 0.0117(8) -0.0070(8)
F4 0.0326(9) 0.0554(12) 0.0222(9) -0.0047(8) -0.0110(7) -0.0117(8)
F5 0.0217(9) 0.0333(10) 0.0551(11) 0.0024(8) -0.0093(8) 0.0053(7)
F6 0.0347(10) 0.0380(10) 0.0489(11) -0.0254(9) 0.0016(8) 0.0072(8)
C11 0.0222(14) 0.0197(14) 0.0251(15) 0.0063(12) 0.0032(12) 0.0007(12)
C12 0.0226(14) 0.0184(14) 0.0241(15) -0.0031(12) 0.0051(12) -0.0047(12)
C13 0.0208(14) 0.0231(15) 0.0228(14) -0.0003(12) -0.0003(11) -0.0053(12)
C14 0.0206(14) 0.0229(15) 0.0217(14) 0.0016(12) 0.0052(12) -0.0006(12)
C15 0.0214(14) 0.0228(15) 0.0169(14) 0.0046(12) 0.0020(11) -0.0019(12)
C21 0.035(2) 0.031(2) 0.039(2) 0.0116(14) 0.0034(14) 0.0122(14)
C22 0.037(2) 0.027(2) 0.039(2) -0.0117(14) 0.0085(14) -0.0066(14)
C23 0.026(2) 0.040(2) 0.033(2) -0.0039(14) -0.0087(13) -0.0053(14)
C24 0.031(2) 0.032(2) 0.035(2) -0.0027(14) 0.0067(13) 0.0065(14)
C25 0.037(2) 0.038(2) 0.0171(14) 0.0062(14) 0.0023(13) 0.0000(14)

loop_
_atom_site_label
_atom_site_type_symbol
_atom_site_fract_x
_atom_site_fract_y
_atom_site_fract_z
_atom_site_U_iso_or_equiv
_atom_site_thermal_displace_type
_atom_site_occupancy
_atom_site_calc_flag
_atom_site_refinement_flags
_atom_site_disorder_group
Mo1 Mo 0.27412(2) 0.21695(2) 0.072427(13) 0.01667(8) Uani 1 d . .
Cl1 Cl 0.14221(6) 0.28437(7) 0.17660(4) 0.0287(2) Uani 1 d . .
Cl2 Cl 0.38009(7) 0.06965(6) 0.16232(4) 0.0268(2) Uani 1 d . .
N1 N 0.1699(2) 0.1351(2) 0.00107(13) 0.0221(5) Uani 1 d . .
C1 C 0.0897(2) 0.1021(2) -0.0686(2) 0.0194(6) Uani 1 d . .
C2 C 0.1224(2) 0.0115(2) -0.1257(2) 0.0220(6) Uani 1 d . .
C3 C 0.0436(2) -0.0161(3) -0.1959(2) 0.0228(6) Uani 1 d . .
C4 C -0.0702(2) 0.0462(3) -0.2113(2) 0.0226(6) Uani 1 d . .
C5 C -0.1061(2) 0.1349(3) -0.1557(2) 0.0219(6) Uani 1 d . .
C6 C -0.0278(2) 0.1612(2) -0.0852(2) 0.0230(6) Uani 1 d . .
F2 F 0.23538(14) -0.0471(2) -0.11386(11) 0.0394(4) Uani 1 d . .
F3 F 0.07903(15) -0.1011(2) -0.25134(10) 0.0380(4) Uani 1 d . .
F4 F -0.14420(15) 0.0234(2) -0.28157(9) 0.0374(4) Uani 1 d . .
F5 F -0.21691(14) 0.1973(2) -0.17058(11) 0.0373(4) Uani 1 d . .
F6 F -0.0639(2) 0.2485(2) -0.03146(11) 0.0406(4) Uani 1 d . .
C11 C 0.2942(2) 0.4127(2) 0.0123(2) 0.0222(6) Uani 1 d . .
C12 C 0.3721(2) 0.4218(2) 0.0906(2) 0.0215(6) Uani 1 d . .
C13 C 0.4725(2) 0.3359(3) 0.0891(2) 0.0223(6) Uani 1 d . .
C14 C 0.4604(2) 0.2716(2) 0.0097(2) 0.0215(6) Uani 1 d . .
C15 C 0.3529(2) 0.3232(2) -0.0385(2) 0.0203(6) Uani 1 d . .
C21 C 0.1799(3) 0.4922(3) -0.0118(2) 0.0352(7) Uani 1 d . .
H21A H 0.2082(3) 0.5742(7) -0.0306(12) 0.053 Uiso 1 calc R .
H21B H 0.1290(10) 0.5027(15) 0.0370(4) 0.053 Uiso 1 calc R .
H21C H 0.1273(10) 0.4517(9) -0.0577(8) 0.053 Uiso 1 calc R .
C22 C 0.3508(3) 0.5129(3) 0.1594(2) 0.0340(7) Uani 1 d . .
H22A H 0.2589(3) 0.5313(14) 0.1596(8) 0.051 Uiso 1 calc R .
H22B H 0.3978(15) 0.5903(7) 0.1500(7) 0.051 Uiso 1 calc R .
H22C H 0.3816(17) 0.4767(8) 0.2138(2) 0.051 Uiso 1 calc R .
C23 C 0.5778(3) 0.3161(3) 0.1573(2) 0.0336(7) Uani 1 d . .
H23A H 0.6512(7) 0.3693(13) 0.1466(7) 0.050 Uiso 1 calc R .
H23B H 0.6043(12) 0.2282(5) 0.1579(8) 0.050 Uiso 1 calc R .
H23C H 0.5466(6) 0.3380(17) 0.2120(2) 0.050 Uiso 1 calc R .
C24 C 0.5526(3) 0.1773(3) -0.0192(2) 0.0323(7) Uani 1 d . .
H24A H 0.5679(14) 0.1127(10) 0.0241(5) 0.048 Uiso 1 calc R .
H24B H 0.6338(7) 0.2185(4) -0.0292(11) 0.048 Uiso 1 calc R .
H24C H 0.5166(8) 0.1386(13) -0.0717(7) 0.048 Uiso 1 calc R .
C25 C 0.3137(3) 0.2931(3) -0.1287(2) 0.0308(7) Uani 1 d . .
H25A H 0.3370(16) 0.2065(6) -0.1406(3) 0.046 Uiso 1 calc R .
H25B H 0.3577(14) 0.3497(11) -0.1655(2) 0.046 Uiso 1 calc R .
H25C H 0.2206(4) 0.3036(17) -0.1391(3) 0.046 Uiso 1 calc R .

loop_
_atom_type_symbol
_atom_type_description
_atom_type_scat_dispersion_real
_atom_type_scat_dispersion_imag
_atom_type_scat_source
C C .0033 .0016 'International Tables Vol C Tables 4.2.6.8 and 6.1.1.4'
H H .0000 .0000 'International Tables Vol C Tables 4.2.6.8 and 6.1.1.4'
N N .0061 .0033 'International Tables Vol C Tables 4.2.6.8 and 6.1.1.4'
F F .0171 .0103 'International Tables Vol C Tables 4.2.6.8 and 6.1.1.4'
Cl Cl .1484 .1585 'International Tables Vol C Tables 4.2.6.8 and 6.1.1.4'
Mo Mo -1.6832 .6857 'International Tables Vol C Tables 4.2.6.8 and 6.1.1.4'

loop_
_geom_angle_atom_site_label_1
_geom_angle_atom_site_label_2
_geom_angle_atom_site_label_3
_geom_angle
_geom_angle_site_symmetry_1
_geom_angle_site_symmetry_3
_geom_angle_publ_flag
N1 Mo1 C15 89.44(9) . . ?
N1 Mo1 C11 104.80(10) . . ?
C15 Mo1 C11 35.82(9) . . ?
N1 Mo1 C14 110.31(9) . . ?
C15 Mo1 C14 35.78(9) . . ?
C11 Mo1 C14 59.43(9) . . ?
N1 Mo1 Cl2 107.57(7) . . y
C15 Mo1 Cl2 128.20(7) . . ?
C11 Mo1 Cl2 143.51(7) . . ?
C14 Mo1 Cl2 93.35(7) . . ?
N1 Mo1 Cl1 104.03(7) . . y
C15 Mo1 Cl1 130.75(7) . . ?
C11 Mo1 Cl1 95.22(7) . . ?
C14 Mo1 Cl1 141.27(7) . . ?
Cl2 Mo1 Cl1 92.90(3) . . y
N1 Mo1 C12 140.02(9) . . ?
C15 Mo1 C12 58.26(9) . . ?
C11 Mo1 C12 35.23(9) . . ?
C14 Mo1 C12 57.68(9) . . ?
Cl2 Mo1 C12 110.95(7) . . ?
Cl1 Mo1 C12 84.48(6) . . ?
N1 Mo1 C13 144.86(9) . . ?
C15 Mo1 C13 58.27(9) . . ?
C11 Mo1 C13 57.94(9) . . ?
C14 Mo1 C13 35.05(9) . . ?
Cl2 Mo1 C13 85.71(7) . . ?
Cl1 Mo1 C13 107.68(6) . . ?
C12 Mo1 C13 33.42(9) . . ?
C1 N1 Mo1 163.3(2) . . ?
N1 C1 C2 122.5(2) . . ?
N1 C1 C6 120.7(2) . . ?
C2 C1 C6 116.7(2) . . ?
F2 C2 C3 118.9(2) . . ?
F2 C2 C1 119.5(2) . . ?
C3 C2 C1 121.5(2) . . ?
F3 C3 C2 120.4(2) . . ?
F3 C3 C4 119.5(2) . . ?
C2 C3 C4 120.1(2) . . ?
F4 C4 C5 120.0(2) . . ?
F4 C4 C3 120.1(2) . . ?
C5 C4 C3 119.8(2) . . ?
F5 C5 C6 119.9(2) . . ?
F5 C5 C4 120.3(2) . . ?
C6 C5 C4 119.8(2) . . ?
F6 C6 C5 119.2(2) . . ?
F6 C6 C1 118.8(2) . . ?
C5 C6 C1 121.9(2) . . ?
C15 C11 C12 107.4(2) . . ?
C15 C11 C21 127.5(2) . . ?
C12 C11 C21 125.0(2) . . ?
C15 C11 Mo1 71.56(14) . . ?
C12 C11 Mo1 76.51(15) . . ?
C21 C11 Mo1 121.6(2) . . ?
C13 C12 C11 108.5(2) . . ?
C13 C12 C22 126.5(2) . . ?
C11 C12 C22 125.0(2) . . ?
C13 C12 Mo1 73.45(15) . . ?
C11 C12 Mo1 68.25(14) . . ?
C22 C12 Mo1 126.2(2) . . ?
C12 C13 C14 108.3(2) . . ?
C12 C13 C23 126.3(2) . . ?
C14 C13 C23 125.4(2) . . ?
C12 C13 Mo1 73.13(14) . . ?
C14 C13 Mo1 68.63(14) . . ?
C23 C13 Mo1 125.3(2) . . ?
C15 C14 C13 107.6(2) . . ?
C15 C14 C24 126.7(2) . . ?
C13 C14 C24 125.4(2) . . ?
C15 C14 Mo1 71.13(14) . . ?
C13 C14 Mo1 76.32(14) . . ?
C24 C14 Mo1 122.9(2) . . ?
C11 C15 C14 108.1(2) . . ?
C11 C15 C25 126.2(2) . . ?
C14 C15 C25 125.5(2) . . ?
C11 C15 Mo1 72.62(14) . . ?
C14 C15 Mo1 73.09(14) . . ?
C25 C15 Mo1 122.8(2) . . ?

loop_
_geom_bond_atom_site_label_1
_geom_bond_atom_site_label_2
_geom_bond_distance
_geom_bond_site_symmetry_2
_geom_bond_publ_flag
Mo1 N1 1.748(2) . y
Mo1 C15 2.303(2) . y
Mo1 C11 2.317(3) . y
Mo1 C14 2.329(2) . y
Mo1 Cl2 2.3480(7) . y
Mo1 Cl1 2.3482(7) . y
Mo1 C12 2.426(3) . y
Mo1 C13 2.430(3) . y
N1 C1 1.384(3) . y
C1 C2 1.389(4) . ?
C1 C6 1.389(4) . ?
C2 F2 1.338(3) . ?
C2 C3 1.369(4) . ?
C3 F3 1.338(3) . ?
C3 C4 1.370(4) . ?
C4 F4 1.332(3) . ?
C4 C5 1.369(4) . ?
C5 F5 1.342(3) . ?
C5 C6 1.366(4) . ?
C6 F6 1.339(3) . ?
C11 C15 1.421(4) . ?
C11 C12 1.439(4) . ?
C11 C21 1.493(4) . ?
C12 C13 1.396(4) . ?
C12 C22 1.495(4) . ?
C13 C14 1.436(4) . ?
C13 C23 1.500(4) . ?
C14 C15 1.423(4) . ?
C14 C24 1.492(4) . ?
C15 C25 1.498(4) . ?
